data_4319494
loop_
_publ_author_name
'Maravanji S. Balakrishna'
'S. Teipel'
'A. Alan Pinkerton'
'Ronald G. Cavell'

_publ_contact_author_address
; Department of Chemistry
  University of Alberta
  Edmonton Alberta T6G 2G2
  Canada
;
_publ_contact_author_email Ron.Cavell@ualberta.ca
_publ_contact_author_fax '+1 780 492 8231'
_publ_contact_author_name 'Dr Ronald G Cavell'
_publ_contact_author_phone '+1 780 492 5310'
_publ_section_title
;
 New Silylated Iminophosphorano(amino)phosphines Me3SiNPPh2N(R)PPh2 (R =
 Et, nPr, nBu). Crystal and Molecular Structure of
 Trimethylsilyliminophosphorano(propylamino)diphenylphosphine
 Me3SiNPPh2N(nPr)PPh2. Further Oxidative Derivatization with S, Se, and
 Azides, Titanium(IV) Transmetalation of the Imine, and Syntheses of
 Rhodium(I), Palladium(II), and Platinum(II) Complexes of These
 Iminophosphorano(amino)phosphines
;
_journal_name_full 'Inorganic Chemistry'
_journal_page_first 1802
_journal_page_last 1808
_journal_paper_doi 10.1021/ic000878r
_journal_volume 40
_journal_year 2001
_chemical_formula_sum 'C30 H36 N2 P2 Si'
_chemical_formula_weight 514.67
_space_group_IT_number 14
_symmetry_cell_setting monoclinic
_symmetry_space_group_name_Hall '-P 2ybc'
_symmetry_space_group_name_H-M 'P 1 21/c 1'
_atom_sites_solution_hydrogens geom
_atom_sites_solution_primary direct
_atom_sites_solution_secondary difmap
_audit_creation_method 'manual editing of SHELXL template'
_cell_angle_alpha 90.00
_cell_angle_beta 101.05(1)
_cell_angle_gamma 90.00
_cell_formula_units_Z 4
_cell_length_a 10.235(1)
_cell_length_b 16.802(2)
_cell_length_c 17.075(2)
_cell_measurement_reflns_used 25
_cell_measurement_temperature 221(1)
_cell_measurement_theta_max 15.0
_cell_measurement_theta_min 9.0
_cell_volume 2881.9(6)
_computing_cell_refinement 'CAD4 (Enraf-Nonius, 1977)'
_computing_data_collection 'CAD4 (Enraf-Nonius, 1977)'
_computing_data_reduction 'MolEN (Fair, 1990)'
_computing_molecular_graphics 'ORTEP (Johnson, 1976)'
_computing_publication_material 'MolEN (Fair, 1990)'
_computing_structure_refinement 'MolEN (Fair, 1990)'
_computing_structure_solution 'MULTAN (Main, Fiske, Hull Lessinger, Germain, DeClerq, Woolfson, 1980)'
_diffrn_ambient_temperature 221(1)
_diffrn_measurement_device_type 'Enraf-Nonius CAD4'
_diffrn_measurement_method '\q-2\q scans'
_diffrn_radiation_monochromator graphite
_diffrn_radiation_source 'fine-focus sealed tube'
_diffrn_radiation_type MoK\a
_diffrn_radiation_wavelength 0.71073
_diffrn_reflns_av_R_equivalents 0.036
_diffrn_reflns_av_sigmaI/netI 0.0726
_diffrn_reflns_limit_h_max 12
_diffrn_reflns_limit_h_min 0
_diffrn_reflns_limit_k_max 20
_diffrn_reflns_limit_k_min 0
_diffrn_reflns_limit_l_max 20
_diffrn_reflns_limit_l_min -21
_diffrn_reflns_number 6193
_diffrn_reflns_theta_max 26.0
_diffrn_reflns_theta_min 2.0
_exptl_absorpt_correction_type none
_exptl_crystal_colour colorless
_exptl_crystal_density_diffrn 1.19
_exptl_crystal_density_method 'not measured'
_exptl_crystal_description prism
_exptl_crystal_F_000 1096
_exptl_crystal_size_max 0.36
_exptl_crystal_size_mid 0.25
_exptl_crystal_size_min 0.17
_refine_diff_density_max 0.31(4)
_refine_diff_density_min -0.10(4)
_refine_ls_extinction_method none
_refine_ls_goodness_of_fit_ref 1.42
_refine_ls_hydrogen_treatment mixed
_refine_ls_matrix_type full
_refine_ls_number_parameters 352
_refine_ls_number_reflns 3531
_refine_ls_number_restraints 0
_refine_ls_R_factor_gt 0.044
_refine_ls_shift/su_max 0.010
_refine_ls_structure_factor_coef F
_refine_ls_weighting_details 'calc w=4Fo^2/\s^2^(Fo^2^)'
_refine_ls_weighting_scheme calc
_refine_ls_wR_factor_gt 0.054
_reflns_number_gt 3531
_reflns_number_total 5853
_reflns_threshold_expression >3sigma(I)
_cod_data_source_file ic000878r.cif
_cod_data_source_block C30H36N2P2Si
_cod_original_cell_volume 2882.9(5)
_cod_database_code 4319494
_exptl_absorpt_coefficient_mm 0.21

loop_
_symmetry_equiv_pos_as_xyz
'x, y, z'
'-x, -y, -z'
'-x, 1/2+y, 1/2-z'
'x, 1/2-y, 1/2+z'

loop_
_atom_site_label
_atom_site_fract_x
_atom_site_fract_y
_atom_site_fract_z
_atom_site_B_iso_or_equiv
_atom_site_adp_type
_atom_site_occupancy
_atom_site_symmetry_multiplicity
_atom_site_calc_flag
_atom_site_refinement_flags
_atom_site_disorder_assembly
_atom_site_disorder_group
P1 0.81401(7) 0.11601(4) 0.82119(4) 2.18(1) Uani 1 1 d . . .
P2 0.88702(7) 0.28433(4) 0.83556(4) 2.35(1) Uani 1 1 d . . .
Si 0.70509(9) -0.03561(5) 0.89124(5) 2.83(2) Uani 1 1 d . . .
N1 0.7893(2) 0.0444(1) 0.8709(1) 2.90(5) Uani 1 1 d . . .
N2 0.8515(2) 0.1974(1) 0.8797(1) 2.21(5) Uani 1 1 d . . .
C1 0.9546(3) 0.0998(2) 0.7720(2) 2.49(6) Uani 1 1 d . . .
C2 1.0366(3) 0.0356(2) 0.7972(2) 2.91(6) Uani 1 1 d . . .
H2 1.014 0.000 0.836 3.3(7) Uiso 1 1 calc R . .
C3 1.1504(3) 0.0228(2) 0.7665(2) 4.05(8) Uani 1 1 d . . .
H3 1.206 -0.022 0.784 6.1(9) Uiso 1 1 calc R . .
C4 1.1830(3) 0.0741(2) 0.7098(2) 4.12(8) Uani 1 1 d . . .
H4 1.261 0.065 0.689 4.5(8) Uiso 1 1 calc R . .
C5 1.1021(3) 0.1377(2) 0.6840(2) 3.67(7) Uani 1 1 d . . .
H5 1.125 0.173 0.646 4.3(7) Uiso 1 1 calc R . .
C6 0.9875(3) 0.1507(2) 0.7146(2) 2.99(6) Uani 1 1 d . . .
H6 0.930 0.194 0.696 2.7(6) Uiso 1 1 calc R . .
C7 0.6755(3) 0.1470(2) 0.7442(2) 2.34(6) Uani 1 1 d . . .
C8 0.6632(3) 0.1216(2) 0.6659(2) 2.69(6) Uani 1 1 d . . .
H8 0.732 0.091 0.651 3.4(7) Uiso 1 1 calc R . .
C9 0.5508(3) 0.1406(2) 0.6096(2) 3.32(7) Uani 1 1 d . . .
H9 0.544 0.123 0.556 3.8(7) Uiso 1 1 calc R . .
C10 0.4502(3) 0.1849(2) 0.6315(2) 3.57(7) Uani 1 1 d . . .
H10 0.374 0.199 0.593 4.5(8) Uiso 1 1 calc R . .
C11 0.4604(3) 0.2091(2) 0.7094(2) 3.45(7) Uani 1 1 d . . .
H11 0.390 0.238 0.725 4.3(7) Uiso 1 1 calc R . .
C12 0.5721(3) 0.1908(2) 0.7654(2) 2.92(6) Uani 1 1 d . . .
H12 0.579 0.208 0.819 2.3(6) Uiso 1 1 calc R . .
C13 0.8237(3) 0.3610(2) 0.8952(2) 2.39(6) Uani 1 1 d . . .
C14 0.8956(3) 0.3938(2) 0.9653(2) 2.83(6) Uani 1 1 d . . .
H14 0.983 0.375 0.986 3.2(6) Uiso 1 1 calc R . .
C15 0.8409(3) 0.4535(2) 1.0048(2) 3.20(7) Uani 1 1 d . . .
H15 0.891 0.475 1.053 3.7(7) Uiso 1 1 calc R . .
C16 0.7135(3) 0.4814(2) 0.9742(2) 3.47(7) Uani 1 1 d . . .
H16 0.676 0.523 1.001 3.1(6) Uiso 1 1 calc R . .
C17 0.6419(3) 0.4491(2) 0.9051(2) 3.33(7) Uani 1 1 d . . .
H17 0.554 0.467 0.885 3.9(7) Uiso 1 1 calc R . .
C18 0.6968(3) 0.3902(2) 0.8655(2) 2.83(6) Uani 1 1 d . . .
H18 0.648 0.369 0.817 2.7(6) Uiso 1 1 calc R . .
C19 1.0679(3) 0.2969(2) 0.8663(2) 2.41(6) Uani 1 1 d . . .
C20 1.1226(3) 0.3677(2) 0.8449(2) 3.15(7) Uani 1 1 d . . .
H20 1.065 0.409 0.822 3.2(6) Uiso 1 1 calc R . .
C21 1.2597(3) 0.3777(2) 0.8573(2) 3.55(7) Uani 1 1 d . . .
H21 1.296 0.426 0.843 4.5(8) Uiso 1 1 calc R . .
C22 1.3429(3) 0.3178(2) 0.8905(2) 3.70(7) Uani 1 1 d . . .
H22 1.437 0.324 0.899 4.1(7) Uiso 1 1 calc R . .
C23 1.2902(3) 0.2478(2) 0.9115(2) 3.95(8) Uani 1 1 d . . .
H23 1.348 0.206 0.934 3.6(7) Uiso 1 1 calc R . .
C24 1.1538(3) 0.2371(2) 0.8998(2) 3.31(7) Uani 1 1 d . . .
H24 1.118 0.189 0.915 4.3(7) Uiso 1 1 calc R . .
C25 0.8000(4) -0.1283(2) 0.8786(2) 4.41(9) Uani 1 1 d . . .
H25A 0.751 -0.174 0.890 7(1) Uiso 1 1 calc R . .
H25B 0.814 -0.131 0.825 9(1) Uiso 1 1 calc R . .
H25C 0.884 -0.127 0.914 10(1) Uiso 1 1 calc R . .
C26 0.5382(3) -0.0418(2) 0.8249(3) 5.5(1) Uani 1 1 d . . .
H26A 0.493 -0.088 0.838 10(1) Uiso 1 1 calc R . .
H26B 0.489 0.004 0.833 5.7(9) Uiso 1 1 calc R . .
H26C 0.548 -0.044 0.771 8(1) Uiso 1 1 calc R . .
C27 0.6837(4) -0.0329(2) 0.9966(2) 5.8(1) Uani 1 1 d . . .
H27A 0.636 -0.079 1.007 9(1) Uiso 1 1 calc R . .
H27B 0.769 -0.032 1.031 8(1) Uiso 1 1 calc R . .
H27C 0.636 0.014 1.005 9(1) Uiso 1 1 calc R . .
C28 0.8685(3) 0.1871(2) 0.9672(2) 2.87(6) Uani 1 1 d . . .
H28A 0.931 0.225 0.993 3.0(6) Uiso 1 1 calc R . .
H28B 0.902 0.135 0.980 2.2(6) Uiso 1 1 calc R . .
C29 0.7405(3) 0.1966(2) 0.9984(2) 3.70(7) Uani 1 1 d . . .
H29A 0.675 0.162 0.970 4.5(7) Uiso 1 1 calc R . .
H29B 0.711 0.250 0.990 4.3(7) Uiso 1 1 calc R . .
C30 0.7605(4) 0.1776(2) 1.0872(2) 5.17(9) Uani 1 1 d . . .
H30A 0.679 0.184 1.105 9(1) Uiso 1 1 calc R . .
H30B 0.790 0.124 1.095 5.9(9) Uiso 1 1 calc R . .
H30C 0.826 0.212 1.116 8(1) Uiso 1 1 calc R . .

loop_
_atom_site_aniso_label
_atom_site_aniso_U_11
_atom_site_aniso_U_22
_atom_site_aniso_U_33
_atom_site_aniso_U_12
_atom_site_aniso_U_13
_atom_site_aniso_U_23
P1 0.0250(3) 0.0255(3) 0.0319(3) -0.0006(3) 0.0043(3) 0.0007(3)
P2 0.0296(4) 0.0274(4) 0.0315(4) -0.0021(3) 0.0037(3) 0.0014(3)
Si 0.0381(4) 0.0326(4) 0.0358(4) -0.0079(4) 0.0049(3) 0.0024(4)
N1 0.036(1) 0.032(1) 0.041(1) -0.004(1) 0.004(1) 0.003(1)
N2 0.031(1) 0.026(1) 0.027(1) -0.001(1) 0.0053(9) 0.001(1)
C1 0.028(1) 0.031(1) 0.035(1) -0.001(1) 0.003(1) -0.007(1)
C2 0.034(2) 0.034(2) 0.043(2) 0.003(1) 0.006(1) -0.001(1)
C3 0.039(2) 0.044(2) 0.071(2) 0.013(2) 0.010(2) -0.003(2)
C4 0.042(2) 0.053(2) 0.067(2) 0.002(2) 0.024(1) -0.014(2)
C5 0.042(2) 0.051(2) 0.050(2) -0.008(2) 0.019(1) -0.002(2)
C6 0.035(2) 0.039(2) 0.040(2) 0.001(1) 0.009(1) -0.000(1)
C7 0.029(1) 0.026(1) 0.034(1) -0.004(1) 0.004(1) -0.000(1)
C8 0.030(1) 0.035(2) 0.037(2) 0.000(1) 0.006(1) -0.005(1)
C9 0.043(2) 0.049(2) 0.033(2) -0.004(2) 0.002(1) -0.004(1)
C10 0.032(2) 0.053(2) 0.046(2) 0.002(2) -0.005(1) 0.004(2)
C11 0.030(2) 0.049(2) 0.049(2) 0.011(1) 0.001(1) -0.005(2)
C12 0.033(1) 0.040(2) 0.038(2) 0.002(1) 0.005(1) -0.005(1)
C13 0.031(1) 0.025(1) 0.035(1) -0.004(1) 0.008(1) 0.003(1)
C14 0.035(2) 0.035(2) 0.037(1) -0.003(1) 0.006(1) -0.000(1)
C15 0.048(2) 0.037(2) 0.038(2) -0.010(1) 0.012(1) -0.007(1)
C16 0.049(2) 0.034(2) 0.054(2) 0.002(1) 0.022(1) -0.004(1)
C17 0.033(1) 0.036(2) 0.059(2) 0.000(1) 0.012(1) 0.002(2)
C18 0.031(1) 0.032(2) 0.044(2) -0.002(1) 0.006(1) 0.002(1)
C19 0.031(1) 0.031(1) 0.031(1) -0.004(1) 0.008(1) -0.000(1)
C20 0.039(2) 0.035(2) 0.048(2) -0.003(1) 0.013(1) 0.002(1)
C21 0.042(2) 0.043(2) 0.053(2) -0.016(1) 0.018(1) -0.001(2)
C22 0.031(2) 0.058(2) 0.052(2) -0.009(2) 0.010(1) -0.009(2)
C23 0.035(2) 0.048(2) 0.064(2) 0.001(2) -0.000(2) 0.003(2)
C24 0.033(2) 0.034(2) 0.057(2) -0.003(1) 0.005(1) 0.008(1)
C25 0.071(2) 0.032(2) 0.064(2) -0.004(2) 0.008(2) 0.001(2)
C26 0.041(2) 0.079(3) 0.085(3) -0.017(2) 0.001(2) -0.002(2)
C27 0.117(3) 0.056(2) 0.054(2) -0.010(2) 0.036(2) 0.007(2)
C28 0.045(2) 0.032(2) 0.030(1) -0.003(1) 0.002(1) 0.003(1)
C29 0.062(2) 0.036(2) 0.046(2) 0.001(2) 0.021(1) 0.001(1)
C30 0.108(3) 0.049(2) 0.047(2) -0.015(2) 0.031(2) -0.008(2)

loop_
_geom_angle_atom_site_label_1
_geom_angle_atom_site_label_2
_geom_angle_atom_site_label_3
_geom_angle
_geom_angle_site_symmetry_1
_geom_angle_site_symmetry_3
_geom_angle_publ_flag
N1 P1 N2 110.7(1) . . ?
N1 P1 C1 111.7(1) . . ?
N1 P1 C7 116.1(1) . . ?
N2 P1 C1 106.4(1) . . ?
N2 P1 C7 104.6(1) . . ?
C1 P1 C7 106.6(1) . . ?
N2 P2 C13 103.1(1) . . ?
N2 P2 C19 105.0(1) . . ?
C13 P2 C19 101.8(1) . . ?
N1 Si C25 110.3(2) . . ?
N1 Si C26 111.6(2) . . ?
N1 Si C27 110.1(2) . . ?
C25 Si C26 108.6(2) . . ?
C25 Si C27 107.0(2) . . ?
C26 Si C27 109.0(2) . . ?
P1 N1 Si 154.3(2) . . ?
P1 N2 P2 118.2(1) . . ?
P1 N2 C28 118.0(2) . . ?
P2 N2 C28 123.4(2) . . ?
P1 C1 C2 117.3(2) . . ?
P1 C1 C6 123.6(2) . . ?
C2 C1 C6 119.0(3) . . ?
C1 C2 C3 120.6(3) . . ?
C2 C3 C4 120.1(3) . . ?
C3 C4 C5 119.9(3) . . ?
C4 C5 C6 120.2(3) . . ?
C1 C6 C5 120.3(3) . . ?
P1 C7 C8 121.6(2) . . ?
P1 C7 C12 119.4(2) . . ?
C8 C7 C12 118.7(2) . . ?
C7 C8 C9 120.5(3) . . ?
C8 C9 C10 120.0(3) . . ?
C9 C10 C11 119.9(3) . . ?
C10 C11 C12 120.3(3) . . ?
C7 C12 C11 120.6(3) . . ?
P2 C13 C14 124.8(2) . . ?
P2 C13 C18 116.7(2) . . ?
C14 C13 C18 118.5(3) . . ?
C13 C14 C15 120.5(3) . . ?
C14 C15 C16 120.0(3) . . ?
C15 C16 C17 119.7(3) . . ?
C16 C17 C18 120.3(3) . . ?
C13 C18 C17 121.0(3) . . ?
P2 C19 C20 117.2(2) . . ?
P2 C19 C24 124.0(2) . . ?
C20 C19 C24 118.2(3) . . ?
C19 C20 C21 120.6(3) . . ?
C20 C21 C22 120.3(3) . . ?
C21 C22 C23 119.7(3) . . ?
C22 C23 C24 120.6(3) . . ?
C19 C24 C23 120.6(3) . . ?
N2 C28 C29 113.6(2) . . ?
C28 C29 C30 111.5(3) . . ?

loop_
_geom_bond_atom_site_label_1
_geom_bond_atom_site_label_2
_geom_bond_distance
_geom_bond_site_symmetry_2
_geom_bond_publ_flag
P1 N1 1.521(3) . ?
P1 N2 1.694(2) . ?
P1 C1 1.821(3) . ?
P1 C7 1.815(3) . ?
P2 N2 1.713(2) . ?
P2 C13 1.835(3) . ?
P2 C19 1.838(3) . ?
Si N1 1.669(3) . ?
Si C25 1.870(3) . ?
Si C26 1.862(3) . ?
Si C27 1.854(4) . ?
N2 C28 1.481(4) . ?
C1 C2 1.384(4) . ?
C1 C6 1.390(4) . ?
C2 C3 1.383(5) . ?
C3 C4 1.385(5) . ?
C4 C5 1.371(5) . ?
C5 C6 1.390(5) . ?
C7 C8 1.385(4) . ?
C7 C12 1.392(4) . ?
C8 C9 1.388(4) . ?
C9 C10 1.378(5) . ?
C10 C11 1.376(5) . ?
C11 C12 1.377(4) . ?
C13 C14 1.393(4) . ?
C13 C18 1.391(4) . ?
C14 C15 1.385(4) . ?
C15 C16 1.389(4) . ?
C16 C17 1.376(4) . ?
C17 C18 1.378(4) . ?
C19 C20 1.392(4) . ?
C19 C24 1.384(4) . ?
C20 C21 1.388(4) . ?
C21 C22 1.369(4) . ?
C22 C23 1.370(5) . ?
C23 C24 1.384(4) . ?
C28 C29 1.514(5) . ?
C29 C30 1.524(4) . ?

loop_
_cod_related_entry_id
_cod_related_entry_database
_cod_related_entry_code
1 ChemSpider 30661083
